data_4110353
loop_
_publ_author_name
'Andrei N. Vedernikov'
'Seth A. Binfield'
'Peter Y. Zavalij'
'Julia R. Khusnutdinova'

_publ_section_title
;
 Stoichiometric Aerobic PtII-Me Bond Cleavage in Aqueous Solutions to
 Produce Methanol and a PtII(OH) Complex
;
_journal_name_full 'Journal of the American Chemical Society'
_journal_page_first 82
_journal_page_last 83
_journal_paper_doi 10.1021/ja0575171
_journal_volume 128
_journal_year 2006
_chemical_formula_moiety 'C22 H20 N4 O8 Pt2 S2'
_chemical_formula_sum 'C22 H20 N4 O8 Pt2 S2'
_chemical_formula_weight 922.72
_chemical_name_common trans-Pt2-complex
_chemical_name_systematic
;
trans-Pt2-complex
;
_space_group_IT_number 14
_symmetry_cell_setting monoclinic
_symmetry_space_group_name_Hall '-P 2yn'
_symmetry_space_group_name_H-M 'P 1 21/n 1'
_atom_sites_solution_hydrogens geom
_atom_sites_solution_primary direct
_atom_sites_solution_secondary difmap
_audit_creation_method 'SHELXL-97 & ZCIF'
_cell_angle_alpha 90.00
_cell_angle_beta 94.767(7)
_cell_angle_gamma 90.00
_cell_formula_units_Z 2
_cell_length_a 8.169(3)
_cell_length_b 13.873(5)
_cell_length_c 10.637(4)
_cell_measurement_reflns_used 6599
_cell_measurement_temperature 295(2)
_cell_measurement_theta_max 28.9
_cell_measurement_theta_min 2.4
_cell_volume 1201.3(8)
_computing_cell_refinement 'SAINT (Bruker, 1999)'
_computing_data_collection 'SMART (Bruker, 1999)'
_computing_data_reduction SAINT
_computing_molecular_graphics 'Platon (Spek, 1990)'
_computing_publication_material SHELXL-97
_computing_structure_refinement 'SHELXL-97 (Sheldrick, 1997)'
_computing_structure_solution 'SHELXS-97 (Sheldrick, 1990)'
_diffrn_ambient_temperature 295(2)
_diffrn_detector 'CCD area detector'
_diffrn_detector_area_resol_mean 8.33
_diffrn_detector_type 'Bruker Smart1000'
_diffrn_measured_fraction_theta_full 0.998
_diffrn_measured_fraction_theta_max 0.998
_diffrn_measurement_details NFRAMES=606,606,50,1206,50
_diffrn_measurement_device_type 'three-circle diffractometer'
_diffrn_measurement_method '\w and \f scans'
_diffrn_measurement_specimen_support 'glass capillary'
_diffrn_orient_matrix_type standard
_diffrn_orient_matrix_UB_11 -0.0669815
_diffrn_orient_matrix_UB_12 0.0182255
_diffrn_orient_matrix_UB_13 0.0708921
_diffrn_orient_matrix_UB_21 -0.0534653
_diffrn_orient_matrix_UB_22 -0.0648227
_diffrn_orient_matrix_UB_23 -0.0046527
_diffrn_orient_matrix_UB_31 0.0880105
_diffrn_orient_matrix_UB_32 -0.0257285
_diffrn_orient_matrix_UB_33 0.0620692
_diffrn_radiation_monochromator graphite
_diffrn_radiation_source 'fine-focus sealed tube'
_diffrn_radiation_type MoK\a
_diffrn_radiation_wavelength 0.71073
_diffrn_reflns_av_R_equivalents 0.0403
_diffrn_reflns_av_sigmaI/netI 0.0370
_diffrn_reflns_limit_h_max 8
_diffrn_reflns_limit_h_min -10
_diffrn_reflns_limit_k_max 18
_diffrn_reflns_limit_k_min -17
_diffrn_reflns_limit_l_max 13
_diffrn_reflns_limit_l_min -13
_diffrn_reflns_number 11780
_diffrn_reflns_theta_full 27.50
_diffrn_reflns_theta_max 27.50
_diffrn_reflns_theta_min 2.42
_diffrn_source_current 40
_diffrn_source_voltage 50
_diffrn_standards_decay_% 0.17
_exptl_absorpt_coefficient_mu 11.866
_exptl_absorpt_correction_T_max 0.931
_exptl_absorpt_correction_T_min 0.207
_exptl_absorpt_correction_type multi-scan
_exptl_absorpt_process_details 'SADABS (Sheldrick, 1996)'
_exptl_crystal_colour colorless
_exptl_crystal_density_diffrn 2.551
_exptl_crystal_density_method not_measure
_exptl_crystal_description prism
_exptl_crystal_F_000 864
_exptl_crystal_id 'Vedern AV050924 Pt2-complex new crystals'
_exptl_crystal_size_max 0.405
_exptl_crystal_size_mid 0.210
_exptl_crystal_size_min 0.006
_refine_diff_density_max 2.952
_refine_diff_density_min -1.012
_refine_diff_density_rms 0.173
_refine_ls_extinction_method none
_refine_ls_goodness_of_fit_ref 1.000
_refine_ls_hydrogen_treatment constr
_refine_ls_matrix_type full
_refine_ls_number_parameters 180
_refine_ls_number_reflns 2752
_refine_ls_number_restraints 1
_refine_ls_restrained_S_all 1.000
_refine_ls_R_factor_all 0.0357
_refine_ls_R_factor_gt 0.0289
_refine_ls_shift/su_max 0.001
_refine_ls_shift/su_mean 0.000
_refine_ls_structure_factor_coef Fsqd
_refine_ls_weighting_details 'w=1/[\s^2^(Fo^2^)+(0.02P)^2^+7.73P], P=(max(Fo^2^,0)+2Fc^2^)/3'
_refine_ls_weighting_scheme calc
_refine_ls_wR_factor_gt 0.0649
_refine_ls_wR_factor_ref 0.0699
_reflns_number_gt 2399
_reflns_number_total 2752
_reflns_threshold_expression >2sigma(I)
_cod_data_source_file ja0575171si20051103_033709.cif
_cod_data_source_block 1274
_cod_original_cell_volume 1201.2(8)
_cod_original_sg_symbol_H-M 'P 21/n'
_cod_database_code 4110353
_diffrn_measurement_total_frames-ccd 2518
_diffrn_measurement_frame_width-ccd 0.3
_diffrn_detector_distance-ccd 4.958
_diffrn_measurement_frame_time-ccd 8
_diffrn_measurement_total_time-ccd 10.6
_diffrn_measurement_frame_size-ccd 512

loop_
_symmetry_equiv_pos_as_xyz
'x, y, z'
'-x+1/2, y+1/2, -z+1/2'
'-x, -y, -z'
'x-1/2, -y-1/2, z-1/2'

loop_
_atom_site_label
_atom_site_type_symbol
_atom_site_fract_x
_atom_site_fract_y
_atom_site_fract_z
_atom_site_U_iso_or_equiv
_atom_site_adp_type
_atom_site_occupancy
_atom_site_symmetry_multiplicity
_atom_site_calc_flag
_atom_site_refinement_flags
Pt1 Pt 0.04001(2) 0.037259(13) 0.366250(18) 0.02611(8) Uani 1 1 d .
O1 O 0.1467(5) 0.0228(3) 0.5443(4) 0.0309(9) Uani 1 1 d D
H1 H 0.190(9) 0.070(4) 0.577(7) 0.06(2) Uiso 1 1 d D
S1 S -0.0398(2) 0.29416(10) 0.21072(15) 0.0359(3) Uani 1 1 d .
O2 O -0.0812(7) 0.2632(4) 0.3332(5) 0.0576(14) Uani 1 1 d .
O3 O 0.0809(7) 0.3694(3) 0.2105(6) 0.0591(14) Uani 1 1 d .
O4 O -0.1829(6) 0.3127(3) 0.1237(5) 0.0457(11) Uani 1 1 d .
N1 N 0.2333(6) 0.1026(3) 0.3004(4) 0.0294(9) Uani 1 1 d .
C2 C 0.3830(8) 0.0814(4) 0.3582(6) 0.0375(13) Uani 1 1 d .
H2 H 0.3913 0.0357 0.4223 0.045 Uiso 1 1 calc R
C3 C 0.5231(8) 0.1261(5) 0.3242(7) 0.0439(15) Uani 1 1 d .
H3 H 0.6248 0.1103 0.3648 0.053 Uiso 1 1 calc R
C4 C 0.5123(8) 0.1938(5) 0.2304(8) 0.0504(17) Uani 1 1 d .
H4 H 0.6059 0.2253 0.2076 0.060 Uiso 1 1 calc R
C5 C 0.3601(8) 0.2146(5) 0.1701(7) 0.0435(15) Uani 1 1 d .
H5 H 0.3505 0.2595 0.1050 0.052 Uiso 1 1 calc R
C6 C 0.2222(7) 0.1684(4) 0.2070(5) 0.0313(12) Uani 1 1 d .
C7 C 0.0579(7) 0.1918(4) 0.1375(5) 0.0304(12) Uani 1 1 d .
H7 H 0.078(7) 0.217(4) 0.063(6) 0.028(15) Uiso 1 1 d .
C8 C -0.0624(7) 0.1113(4) 0.1088(5) 0.0291(11) Uani 1 1 d .
C9 C -0.1582(7) 0.1122(4) -0.0055(5) 0.0343(12) Uani 1 1 d .
H9 H -0.1460 0.1616 -0.0632 0.041 Uiso 1 1 calc R
C10 C -0.2720(8) 0.0397(4) -0.0335(6) 0.0378(14) Uani 1 1 d .
H10 H -0.3378 0.0401 -0.1091 0.045 Uiso 1 1 calc R
C11 C -0.2858(8) -0.0332(4) 0.0532(6) 0.0372(13) Uani 1 1 d .
H11 H -0.3602 -0.0833 0.0371 0.045 Uiso 1 1 calc R
C12 C -0.1871(9) -0.0299(5) 0.1632(7) 0.0456(16) Uani 1 1 d .
H12 H -0.1956 -0.0801 0.2204 0.055 Uiso 1 1 calc R
N2 N -0.0787(6) 0.0406(3) 0.1947(4) 0.0259(9) Uani 1 1 d .

loop_
_atom_site_aniso_label
_atom_site_aniso_U_11
_atom_site_aniso_U_22
_atom_site_aniso_U_33
_atom_site_aniso_U_23
_atom_site_aniso_U_13
_atom_site_aniso_U_12
Pt1 0.02670(13) 0.02373(11) 0.02725(12) 0.00069(7) -0.00173(8) -0.00233(7)
O1 0.031(2) 0.037(2) 0.0233(19) 0.0010(16) -0.0037(16) -0.0098(17)
S1 0.0409(8) 0.0252(6) 0.0411(8) -0.0024(5) 0.0008(6) 0.0050(6)
O2 0.081(4) 0.050(3) 0.043(3) 0.000(2) 0.013(3) 0.024(3)
O3 0.056(3) 0.034(2) 0.086(4) -0.014(2) -0.002(3) -0.008(2)
O4 0.046(3) 0.034(2) 0.056(3) 0.003(2) -0.004(2) 0.0109(19)
N1 0.030(2) 0.027(2) 0.032(2) -0.0043(18) 0.0030(19) -0.0005(18)
C2 0.033(3) 0.041(3) 0.038(3) 0.000(3) 0.001(3) 0.004(3)
C3 0.025(3) 0.046(4) 0.060(4) -0.011(3) -0.001(3) 0.003(3)
C4 0.034(4) 0.048(4) 0.070(5) -0.003(3) 0.012(3) -0.010(3)
C5 0.042(4) 0.037(3) 0.052(4) 0.006(3) 0.010(3) -0.008(3)
C6 0.028(3) 0.027(3) 0.038(3) -0.005(2) 0.003(2) -0.002(2)
C7 0.034(3) 0.025(2) 0.032(3) 0.001(2) 0.002(2) 0.001(2)
C8 0.028(3) 0.023(2) 0.036(3) 0.001(2) 0.004(2) 0.002(2)
C9 0.038(3) 0.032(3) 0.032(3) 0.005(2) -0.001(2) 0.002(2)
C10 0.036(3) 0.044(3) 0.033(3) -0.008(2) -0.001(3) 0.000(2)
C11 0.038(3) 0.041(3) 0.032(3) -0.008(2) 0.000(3) -0.008(2)
C12 0.046(4) 0.042(3) 0.049(4) -0.002(3) 0.004(3) -0.009(3)
N2 0.026(2) 0.028(2) 0.024(2) 0.0009(16) 0.0030(18) -0.0018(17)

loop_
_atom_type_symbol
_atom_type_description
_atom_type_scat_dispersion_real
_atom_type_scat_dispersion_imag
_atom_type_scat_source
C C 0.0033 0.0016 'International Tables Vol C Tables 4.2.6.8 and 6.1.1.4'
H H 0.0000 0.0000 'International Tables Vol C Tables 4.2.6.8 and 6.1.1.4'
N N 0.0061 0.0033 'International Tables Vol C Tables 4.2.6.8 and 6.1.1.4'
O O 0.0106 0.0060 'International Tables Vol C Tables 4.2.6.8 and 6.1.1.4'
S S 0.1246 0.1234 'International Tables Vol C Tables 4.2.6.8 and 6.1.1.4'
Pt Pt -1.7033 8.3905 'International Tables Vol C Tables 4.2.6.8 and 6.1.1.4'

loop_
_geom_angle_atom_site_label_1
_geom_angle_atom_site_label_2
_geom_angle_atom_site_label_3
_geom_angle
_geom_angle_site_symmetry_1
_geom_angle_site_symmetry_3
N2 Pt1 N1 90.42(19) . .
N2 Pt1 O1 174.41(16) . .
N1 Pt1 O1 94.68(18) . .
N2 Pt1 O1 96.33(17) . 3_556
N1 Pt1 O1 172.66(17) . 3_556
O1 Pt1 O1 78.71(17) . 3_556
N2 Pt1 O2 76.22(15) . .
N1 Pt1 O2 76.74(16) . .
O1 Pt1 O2 107.18(15) . .
O1 Pt1 O2 102.02(16) 3_556 .
Pt1 O1 Pt1 101.29(17) . 3_556
Pt1 O1 H1 117(6) . .
Pt1 O1 H1 117(6) 3_556 .
O3 S1 O2 115.6(4) . .
O3 S1 O4 112.7(3) . .
O2 S1 O4 113.1(3) . .
O3 S1 C7 103.8(3) . .
O2 S1 C7 107.3(3) . .
O4 S1 C7 102.8(3) . .
S1 O2 Pt1 106.8(2) . .
C6 N1 C2 119.0(5) . .
C6 N1 Pt1 124.0(4) . .
C2 N1 Pt1 116.9(4) . .
N1 C2 C3 121.5(6) . .
N1 C2 H2 119.3 . .
C3 C2 H2 119.3 . .
C4 C3 C2 119.8(6) . .
C4 C3 H3 120.1 . .
C2 C3 H3 120.1 . .
C3 C4 C5 118.9(6) . .
C3 C4 H4 120.5 . .
C5 C4 H4 120.5 . .
C4 C5 C6 119.6(6) . .
C4 C5 H5 120.2 . .
C6 C5 H5 120.2 . .
N1 C6 C5 121.2(5) . .
N1 C6 C7 120.6(5) . .
C5 C6 C7 118.2(5) . .
C8 C7 C6 118.6(5) . .
C8 C7 S1 111.2(4) . .
C6 C7 S1 111.0(4) . .
C8 C7 H7 106(4) . .
C6 C7 H7 107(4) . .
S1 C7 H7 101(4) . .
N2 C8 C9 121.1(5) . .
N2 C8 C7 120.0(5) . .
C9 C8 C7 118.8(5) . .
C10 C9 C8 120.0(5) . .
C10 C9 H9 120.0 . .
C8 C9 H9 120.0 . .
C11 C10 C9 118.7(6) . .
C11 C10 H10 120.7 . .
C9 C10 H10 120.7 . .
C12 C11 C10 118.2(6) . .
C12 C11 H11 120.9 . .
C10 C11 H11 120.9 . .
N2 C12 C11 124.6(6) . .
N2 C12 H12 117.7 . .
C11 C12 H12 117.7 . .
C12 N2 C8 117.3(5) . .
C12 N2 Pt1 118.2(4) . .
C8 N2 Pt1 124.5(4) . .

loop_
_geom_bond_atom_site_label_1
_geom_bond_atom_site_label_2
_geom_bond_distance
_geom_bond_site_symmetry_2
Pt1 N2 1.994(5) .
Pt1 N1 1.997(5) .
Pt1 O1 2.028(4) .
Pt1 O1 2.041(4) 3_556
Pt1 Pt1 3.1466(11) 3_556
Pt1 O2 3.297(5) .
O1 H1 0.81(4) .
S1 O3 1.436(5) .
S1 O2 1.439(5) .
S1 O4 1.452(5) .
S1 C7 1.834(6) .
N1 C6 1.346(7) .
N1 C2 1.354(7) .
C2 C3 1.376(9) .
C2 H2 0.9300 .
C3 C4 1.369(10) .
C3 H3 0.9300 .
C4 C5 1.381(10) .
C4 H4 0.9300 .
C5 C6 1.382(8) .
C5 H5 0.9300 .
C6 C7 1.512(8) .
C7 C8 1.502(8) .
C7 H7 0.90(6) .
C8 N2 1.355(7) .
C8 C9 1.391(8) .
C9 C10 1.385(8) .
C9 H9 0.9300 .
C10 C11 1.379(9) .
C10 H10 0.9300 .
C11 C12 1.366(9) .
C11 H11 0.9300 .
C12 N2 1.343(8) .
C12 H12 0.9300 .

loop_
_geom_hbond_atom_site_label_D
_geom_hbond_atom_site_label_H
_geom_hbond_atom_site_label_A
_geom_hbond_distance_DH
_geom_hbond_distance_HA
_geom_hbond_distance_DA
_geom_hbond_angle_DHA
_geom_hbond_site_symmetry_A
O1 H1 O4 0.81(4) 1.97(5) 2.768(6) 168(8) 4_666

loop_
_geom_torsion_atom_site_label_1
_geom_torsion_atom_site_label_2
_geom_torsion_atom_site_label_3
_geom_torsion_atom_site_label_4
_geom_torsion
_geom_torsion_site_symmetry_1
_geom_torsion_site_symmetry_4
N1 Pt1 O1 Pt1 176.79(18) . 3_556
O1 Pt1 O1 Pt1 0.0 3_556 3_556
O2 Pt1 O1 Pt1 99.24(18) . 3_556
O3 S1 O2 Pt1 -115.1(3) . .
O4 S1 O2 Pt1 112.8(3) . .
C7 S1 O2 Pt1 0.1(3) . .
N2 Pt1 O2 S1 -47.1(3) . .
N1 Pt1 O2 S1 46.7(3) . .
O1 Pt1 O2 S1 137.6(3) . .
O1 Pt1 O2 S1 -140.7(3) 3_556 .
N2 Pt1 N1 C6 33.4(4) . .
O1 Pt1 N1 C6 -149.0(4) . .
O2 Pt1 N1 C6 -42.4(4) . .
N2 Pt1 N1 C2 -149.6(4) . .
O1 Pt1 N1 C2 28.1(4) . .
O2 Pt1 N1 C2 134.7(4) . .
C6 N1 C2 C3 0.5(9) . .
Pt1 N1 C2 C3 -176.7(5) . .
N1 C2 C3 C4 0.3(10) . .
C2 C3 C4 C5 -1.1(10) . .
C3 C4 C5 C6 1.2(10) . .
C2 N1 C6 C5 -0.3(8) . .
Pt1 N1 C6 C5 176.6(4) . .
C2 N1 C6 C7 178.2(5) . .
Pt1 N1 C6 C7 -4.8(7) . .
C4 C5 C6 N1 -0.5(9) . .
C4 C5 C6 C7 -179.1(6) . .
N1 C6 C7 C8 -38.1(8) . .
C5 C6 C7 C8 140.4(6) . .
N1 C6 C7 S1 92.4(5) . .
C5 C6 C7 S1 -89.0(6) . .
O3 S1 C7 C8 -169.9(4) . .
O2 S1 C7 C8 67.3(5) . .
O4 S1 C7 C8 -52.3(5) . .
O3 S1 C7 C6 55.8(5) . .
O2 S1 C7 C6 -67.1(5) . .
O4 S1 C7 C6 173.4(4) . .
C6 C7 C8 N2 38.9(8) . .
S1 C7 C8 N2 -91.6(5) . .
C6 C7 C8 C9 -142.6(6) . .
S1 C7 C8 C9 86.9(6) . .
N2 C8 C9 C10 -0.5(9) . .
C7 C8 C9 C10 -178.9(5) . .
C8 C9 C10 C11 -0.9(9) . .
C9 C10 C11 C12 0.5(10) . .
C10 C11 C12 N2 1.3(11) . .
C11 C12 N2 C8 -2.6(10) . .
C11 C12 N2 Pt1 175.0(6) . .
C9 C8 N2 C12 2.1(8) . .
C7 C8 N2 C12 -179.4(5) . .
C9 C8 N2 Pt1 -175.3(4) . .
C7 C8 N2 Pt1 3.2(7) . .
N1 Pt1 N2 C12 150.0(5) . .
O1 Pt1 N2 C12 -32.9(5) 3_556 .
O2 Pt1 N2 C12 -133.8(5) . .
N1 Pt1 N2 C8 -32.6(5) . .
O1 Pt1 N2 C8 144.5(4) 3_556 .
O2 Pt1 N2 C8 43.6(4) . .
